data_4069241
loop_
_publ_author_name
'Morris, David J.'
'Clarkson, Guy J.'
'Wills, Martin'

_publ_section_title
;
 Insights into Hydrogen Generation from Formic Acid Using Ruthenium
 Complexes
;
_journal_issue 14
_journal_name_full Organometallics
_journal_page_first 4133
_journal_paper_doi 10.1021/om900099u
_journal_volume 28
_journal_year 2009
_chemical_formula_sum 'C42 H32 O8 P2 Ru2'
_chemical_formula_weight 928.76
_chemical_name_systematic
; 
 ? 
;
_space_group_IT_number 14
_symmetry_cell_setting monoclinic
_symmetry_space_group_name_Hall '-P 2yn'
_symmetry_space_group_name_H-M 'P 1 21/n 1'
_atom_sites_solution_hydrogens geom
_atom_sites_solution_primary direct
_atom_sites_solution_secondary difmap
_audit_creation_method SHELXL-97
_cell_angle_alpha 90.00
_cell_angle_beta 93.845(5)
_cell_angle_gamma 90.00
_cell_formula_units_Z 4
_cell_length_a 13.3897(7)
_cell_length_b 20.0809(7)
_cell_length_c 14.6664(8)
_cell_measurement_reflns_used 7247
_cell_measurement_temperature 293(2)
_cell_measurement_theta_max 29.23
_cell_measurement_theta_min 2.76
_cell_volume 3934.6(3)
_computing_cell_refinement 'CrysAlis RED, Oxford Diffraction Ltd'
_computing_data_collection 'CrysAlis CCD, Oxford Diffraction Ltd'
_computing_data_reduction 'CrysAlis RED, Oxford Diffraction Ltd'
_computing_molecular_graphics 'SHELXTL (Sheldrick, 1997)'
_computing_publication_material 'SHELXTL (Sheldrick, 1997)'
_computing_structure_refinement 'SHELXL-97 (Sheldrick, 1997)'
_computing_structure_solution 'SHELXS-97 (Sheldrick, 1990)'
_diffrn_ambient_temperature 293(2)
_diffrn_detector_area_resol_mean 10.2833
_diffrn_measured_fraction_theta_full 0.997
_diffrn_measured_fraction_theta_max 0.896
_diffrn_measurement_device_type 'Oxford Diffraction Gemini R'
_diffrn_measurement_method '\f & \w scans'
_diffrn_radiation_monochromator graphite
_diffrn_radiation_source 'Enhance (Mo) X-ray Source'
_diffrn_radiation_type MoK\a
_diffrn_radiation_wavelength 0.71073
_diffrn_reflns_av_R_equivalents 0.0821
_diffrn_reflns_av_sigmaI/netI 0.0560
_diffrn_reflns_limit_h_max 18
_diffrn_reflns_limit_h_min -17
_diffrn_reflns_limit_k_max 27
_diffrn_reflns_limit_k_min -26
_diffrn_reflns_limit_l_max 18
_diffrn_reflns_limit_l_min -18
_diffrn_reflns_number 49687
_diffrn_reflns_theta_full 26.50
_diffrn_reflns_theta_max 29.35
_diffrn_reflns_theta_min 2.78
_diffrn_standards_decay_% nil
_exptl_absorpt_coefficient_mu 0.901
_exptl_absorpt_correction_T_max 1.00
_exptl_absorpt_correction_T_min 0.71
_exptl_absorpt_correction_type multi-scan
_exptl_absorpt_process_details 'ABSPACK(CrysAlis, Oxford Diffraction)'
_exptl_crystal_colour yellow
_exptl_crystal_density_diffrn 1.568
_exptl_crystal_density_method 'not measured'
_exptl_crystal_description block
_exptl_crystal_F_000 1864
_exptl_crystal_size_max 0.40
_exptl_crystal_size_mid 0.20
_exptl_crystal_size_min 0.06
_refine_diff_density_max 1.350
_refine_diff_density_min -0.426
_refine_diff_density_rms 0.105
_refine_ls_extinction_method none
_refine_ls_goodness_of_fit_ref 0.993
_refine_ls_hydrogen_treatment constr
_refine_ls_matrix_type full
_refine_ls_number_parameters 487
_refine_ls_number_reflns 9701
_refine_ls_number_restraints 6
_refine_ls_restrained_S_all 1.001
_refine_ls_R_factor_all 0.0711
_refine_ls_R_factor_gt 0.0466
_refine_ls_shift/su_max 0.000
_refine_ls_shift/su_mean 0.000
_refine_ls_structure_factor_coef Fsqd
_refine_ls_weighting_details 'calc w=1/[\s^2^(Fo^2^)+(0.0710P)^2^+0.0000P] where P=(Fo^2^+2Fc^2^)/3'
_refine_ls_weighting_scheme calc
_refine_ls_wR_factor_gt 0.1117
_refine_ls_wR_factor_ref 0.1206
_reflns_number_gt 7014
_reflns_number_total 9701
_reflns_threshold_expression >2sigma(I)
_cod_data_source_file om900099u_si_002.cif
_cod_data_source_block dm4
_cod_original_sg_symbol_H-M P2(1)/n
_cod_database_code 4069241

loop_
_symmetry_equiv_pos_as_xyz
'x, y, z'
'-x+1/2, y+1/2, -z+1/2'
'-x, -y, -z'
'x-1/2, -y-1/2, z-1/2'

loop_
_atom_site_label
_atom_site_type_symbol
_atom_site_fract_x
_atom_site_fract_y
_atom_site_fract_z
_atom_site_U_iso_or_equiv
_atom_site_adp_type
_atom_site_occupancy
_atom_site_symmetry_multiplicity
_atom_site_calc_flag
_atom_site_refinement_flags
Ru1 Ru 0.003080(18) 0.098877(12) 0.297681(17) 0.03717(9) Uani 1 1 d .
Ru2 Ru 0.133790(19) 0.019212(12) 0.214445(17) 0.03745(9) Uani 1 1 d .
O1 O 0.09490(18) -0.05090(11) 0.31471(18) 0.0532(6) Uani 1 1 d .
C1 C 0.0175(3) -0.04393(19) 0.3561(3) 0.0619(11) Uani 1 1 d .
H1A H -0.0017 -0.0803 0.3901 0.074 Uiso 1 1 calc R
O2 O -0.0375(2) 0.00644(13) 0.3570(2) 0.0626(7) Uani 1 1 d .
O3 O 0.0003(2) -0.01434(13) 0.14244(19) 0.0658(8) Uani 1 1 d .
C2 C -0.0798(3) 0.0186(2) 0.1418(3) 0.0659(11) Uani 1 1 d .
H2A H -0.1323 0.0034 0.1025 0.079 Uiso 1 1 calc R
O4 O -0.09696(18) 0.06925(13) 0.18749(18) 0.0574(7) Uani 1 1 d .
C3 C 0.1512(3) 0.0797(2) 0.1237(3) 0.0675(12) Uani 1 1 d .
O5 O 0.0870(3) 0.21872(14) 0.2112(2) 0.0838(10) Uani 1 1 d .
C4 C 0.0521(3) 0.17322(18) 0.2428(3) 0.0507(8) Uani 1 1 d .
O6 O 0.1596(3) 0.11714(19) 0.0648(3) 0.1066(13) Uani 1 1 d U
C5 C 0.0912(3) 0.11325(19) 0.3971(3) 0.0548(9) Uani 1 1 d .
O7 O 0.1462(3) 0.12036(18) 0.4594(2) 0.0896(10) Uani 1 1 d .
C6 C 0.2446(3) 0.05178(17) 0.2799(3) 0.0499(8) Uani 1 1 d .
O8 O 0.3144(2) 0.07217(15) 0.3186(3) 0.0858(10) Uani 1 1 d .
P1 P -0.13784(6) 0.15844(4) 0.35901(5) 0.03715(18) Uani 1 1 d .
C7 C -0.1052(3) 0.20134(15) 0.4661(2) 0.0428(7) Uani 1 1 d .
C8 C -0.1573(4) 0.1946(2) 0.5416(3) 0.0846(16) Uani 1 1 d .
H8A H -0.2133 0.1671 0.5407 0.101 Uiso 1 1 calc R
C9 C -0.1258(6) 0.2295(3) 0.6211(3) 0.127(3) Uani 1 1 d .
H9A H -0.1588 0.2224 0.6740 0.152 Uiso 1 1 calc R
C10 C -0.0500(6) 0.2725(3) 0.6232(4) 0.112(2) Uani 1 1 d .
H10A H -0.0325 0.2964 0.6761 0.134 Uiso 1 1 calc R
C11 C 0.0015(4) 0.2812(2) 0.5479(4) 0.0898(16) Uani 1 1 d .
H11A H 0.0547 0.3110 0.5487 0.108 Uiso 1 1 calc R
C12 C -0.0258(3) 0.2451(2) 0.4690(3) 0.0649(11) Uani 1 1 d .
H12A H 0.0101 0.2507 0.4174 0.078 Uiso 1 1 calc R
C13 C -0.2483(2) 0.10808(16) 0.3798(2) 0.0433(8) Uani 1 1 d .
C14 C -0.2351(3) 0.04997(19) 0.4293(3) 0.0628(10) Uani 1 1 d .
H14A H -0.1719 0.0386 0.4547 0.075 Uiso 1 1 calc R
C15 C -0.3170(4) 0.0080(2) 0.4411(4) 0.0880(17) Uani 1 1 d .
H15A H -0.3084 -0.0315 0.4739 0.106 Uiso 1 1 calc R
C16 C -0.4101(4) 0.0258(3) 0.4038(4) 0.0871(17) Uani 1 1 d .
H16A H -0.4646 -0.0019 0.4112 0.105 Uiso 1 1 calc R
C17 C -0.4233(3) 0.0838(3) 0.3558(3) 0.0700(12) Uani 1 1 d .
H17A H -0.4866 0.0954 0.3309 0.084 Uiso 1 1 calc R
C18 C -0.3431(3) 0.1248(2) 0.3445(3) 0.0562(9) Uani 1 1 d .
H18A H -0.3529 0.1645 0.3125 0.067 Uiso 1 1 calc R
C19 C -0.1927(2) 0.22619(16) 0.2879(2) 0.0430(7) Uani 1 1 d .
C20 C -0.2401(3) 0.27874(19) 0.3274(3) 0.0601(10) Uani 1 1 d .
H20A H -0.2415 0.2814 0.3906 0.072 Uiso 1 1 calc R
C21 C -0.2864(4) 0.3282(2) 0.2717(4) 0.0784(13) Uani 1 1 d .
H21A H -0.3193 0.3635 0.2978 0.094 Uiso 1 1 calc R
C22 C -0.2829(3) 0.3243(2) 0.1787(3) 0.0745(13) Uani 1 1 d .
H22A H -0.3133 0.3572 0.1419 0.089 Uiso 1 1 calc R
C23 C -0.2359(3) 0.2732(2) 0.1398(3) 0.0646(11) Uani 1 1 d .
H23A H -0.2344 0.2710 0.0766 0.077 Uiso 1 1 calc R
C24 C -0.1900(3) 0.22388(17) 0.1942(2) 0.0472(8) Uani 1 1 d .
H24A H -0.1570 0.1890 0.1671 0.057 Uiso 1 1 calc R
P2 P 0.23295(6) -0.06858(4) 0.14959(5) 0.03645(18) Uani 1 1 d .
C25 C 0.1708(3) -0.14753(15) 0.1205(2) 0.0429(7) Uani 1 1 d .
C26 C 0.2125(3) -0.20773(18) 0.1448(3) 0.0604(10) Uani 1 1 d .
H26A H 0.2743 -0.2091 0.1777 0.072 Uiso 1 1 calc R
C27 C 0.1634(4) -0.2668(2) 0.1208(3) 0.0784(14) Uani 1 1 d .
H27A H 0.1925 -0.3075 0.1372 0.094 Uiso 1 1 calc R
C28 C 0.0716(4) -0.2649(2) 0.0729(3) 0.0760(13) Uani 1 1 d .
H28A H 0.0379 -0.3044 0.0582 0.091 Uiso 1 1 calc R
C29 C 0.0299(4) -0.2059(2) 0.0470(4) 0.0819(14) Uani 1 1 d .
H29A H -0.0313 -0.2052 0.0130 0.098 Uiso 1 1 calc R
C30 C 0.0781(3) -0.1459(2) 0.0709(3) 0.0669(11) Uani 1 1 d .
H30A H 0.0487 -0.1055 0.0538 0.080 Uiso 1 1 calc R
C31 C 0.2920(2) -0.04535(16) 0.0452(2) 0.0400(7) Uani 1 1 d .
C32 C 0.2882(3) -0.08612(19) -0.0313(2) 0.0484(8) Uani 1 1 d .
H32A H 0.2561 -0.1271 -0.0302 0.058 Uiso 1 1 calc R
C33 C 0.3321(3) -0.0658(2) -0.1091(2) 0.0573(9) Uani 1 1 d .
H33A H 0.3308 -0.0938 -0.1597 0.069 Uiso 1 1 calc R
C34 C 0.3769(3) -0.0058(3) -0.1126(3) 0.0726(12) Uani 1 1 d .
H34A H 0.4051 0.0075 -0.1659 0.087 Uiso 1 1 calc R
C35 C 0.3813(4) 0.0360(2) -0.0375(3) 0.0738(13) Uani 1 1 d .
H35A H 0.4118 0.0775 -0.0402 0.089 Uiso 1 1 calc R
C36 C 0.3400(3) 0.01536(17) 0.0418(3) 0.0554(9) Uani 1 1 d .
H36A H 0.3446 0.0426 0.0932 0.066 Uiso 1 1 calc R
C37 C 0.3395(2) -0.09421(14) 0.2264(2) 0.0375(7) Uani 1 1 d .
C38 C 0.4319(3) -0.11002(17) 0.1953(2) 0.0496(8) Uani 1 1 d .
H38A H 0.4419 -0.1064 0.1334 0.059 Uiso 1 1 calc R
C39 C 0.5092(3) -0.13106(18) 0.2549(3) 0.0549(9) Uani 1 1 d .
H39A H 0.5709 -0.1414 0.2331 0.066 Uiso 1 1 calc R
C40 C 0.4956(3) -0.13681(17) 0.3463(3) 0.0534(9) Uani 1 1 d .
H40A H 0.5481 -0.1510 0.3864 0.064 Uiso 1 1 calc R
C41 C 0.4053(3) -0.12163(18) 0.3784(2) 0.0526(9) Uani 1 1 d .
H41A H 0.3959 -0.1260 0.4403 0.063 Uiso 1 1 calc R
C42 C 0.3273(3) -0.09971(16) 0.3190(2) 0.0444(8) Uani 1 1 d .
H42A H 0.2663 -0.0886 0.3416 0.053 Uiso 1 1 calc R

loop_
_atom_site_aniso_label
_atom_site_aniso_U_11
_atom_site_aniso_U_22
_atom_site_aniso_U_33
_atom_site_aniso_U_23
_atom_site_aniso_U_13
_atom_site_aniso_U_12
Ru1 0.03257(14) 0.03804(15) 0.04113(16) -0.00268(10) 0.00420(11) 0.00387(10)
Ru2 0.03553(15) 0.03603(15) 0.04110(16) -0.00172(10) 0.00486(11) 0.00593(10)
O1 0.0471(14) 0.0433(13) 0.0705(17) 0.0120(11) 0.0135(12) 0.0066(11)
C1 0.047(2) 0.054(2) 0.087(3) 0.025(2) 0.021(2) 0.0043(18)
O2 0.0522(16) 0.0536(15) 0.085(2) 0.0155(13) 0.0282(14) 0.0080(12)
O3 0.0541(17) 0.0654(17) 0.0747(19) -0.0255(14) -0.0200(14) 0.0177(13)
C2 0.050(2) 0.070(3) 0.075(3) -0.024(2) -0.017(2) 0.006(2)
O4 0.0432(14) 0.0572(15) 0.0696(17) -0.0215(13) -0.0118(12) 0.0110(11)
C3 0.084(3) 0.050(2) 0.073(3) 0.016(2) 0.034(2) 0.024(2)
O5 0.088(2) 0.0502(17) 0.116(3) 0.0148(16) 0.032(2) -0.0075(16)
C4 0.048(2) 0.046(2) 0.059(2) -0.0015(16) 0.0117(17) 0.0037(16)
O6 0.128(3) 0.097(2) 0.101(2) 0.046(2) 0.050(2) 0.039(2)
C5 0.044(2) 0.065(2) 0.054(2) -0.0134(18) -0.0018(18) 0.0117(17)
O7 0.080(2) 0.118(3) 0.066(2) -0.0241(19) -0.0260(18) 0.025(2)
C6 0.0370(18) 0.0421(19) 0.071(2) -0.0111(16) 0.0060(17) 0.0002(15)
O8 0.0495(18) 0.0732(19) 0.132(3) -0.0376(19) -0.0140(18) -0.0036(15)
P1 0.0337(4) 0.0396(4) 0.0387(4) 0.0012(3) 0.0069(3) 0.0014(3)
C7 0.0471(19) 0.0393(17) 0.0418(19) 0.0017(13) 0.0019(15) 0.0011(14)
C8 0.122(4) 0.088(3) 0.045(2) -0.015(2) 0.020(2) -0.043(3)
C9 0.194(8) 0.139(5) 0.049(3) -0.025(3) 0.021(4) -0.065(5)
C10 0.167(7) 0.100(4) 0.065(3) -0.028(3) -0.018(4) -0.030(4)
C11 0.088(4) 0.075(3) 0.103(4) -0.030(3) -0.018(3) -0.013(3)
C12 0.057(2) 0.062(2) 0.076(3) -0.014(2) 0.006(2) -0.0097(19)
C13 0.0382(18) 0.0452(19) 0.0479(19) -0.0108(14) 0.0133(15) -0.0056(14)
C14 0.052(2) 0.052(2) 0.088(3) 0.001(2) 0.028(2) 0.0034(17)
C15 0.097(4) 0.048(2) 0.125(4) -0.011(2) 0.061(4) -0.014(2)
C16 0.076(3) 0.077(3) 0.115(4) -0.044(3) 0.045(3) -0.041(3)
C17 0.044(2) 0.096(3) 0.071(3) -0.024(2) 0.0124(19) -0.024(2)
C18 0.044(2) 0.073(3) 0.053(2) -0.0087(18) 0.0066(17) -0.0090(18)
C19 0.0369(17) 0.0451(18) 0.0474(19) 0.0070(14) 0.0043(14) 0.0015(14)
C20 0.060(2) 0.062(2) 0.058(2) 0.0078(18) 0.0064(18) 0.0159(19)
C21 0.078(3) 0.066(3) 0.090(4) 0.010(2) 0.002(3) 0.032(2)
C22 0.069(3) 0.077(3) 0.076(3) 0.028(2) -0.008(2) 0.014(2)
C23 0.058(2) 0.079(3) 0.055(2) 0.015(2) -0.0045(19) -0.003(2)
C24 0.0421(19) 0.054(2) 0.046(2) 0.0034(15) 0.0024(15) -0.0011(15)
P2 0.0395(4) 0.0333(4) 0.0365(4) -0.0003(3) 0.0026(3) 0.0051(3)
C25 0.051(2) 0.0390(18) 0.0398(18) -0.0021(13) 0.0082(15) 0.0002(14)
C26 0.077(3) 0.044(2) 0.058(2) 0.0025(17) -0.007(2) 0.0069(19)
C27 0.120(4) 0.039(2) 0.076(3) 0.0043(19) 0.000(3) -0.005(2)
C28 0.106(4) 0.050(2) 0.073(3) -0.008(2) 0.014(3) -0.026(2)
C29 0.063(3) 0.077(3) 0.104(4) -0.027(3) -0.006(3) -0.009(2)
C30 0.059(3) 0.051(2) 0.090(3) -0.011(2) -0.004(2) -0.0026(18)
C31 0.0398(17) 0.0417(17) 0.0387(18) 0.0062(13) 0.0031(14) 0.0063(14)
C32 0.048(2) 0.057(2) 0.0409(19) -0.0047(15) 0.0035(15) 0.0016(16)
C33 0.058(2) 0.074(3) 0.040(2) -0.0030(17) 0.0068(17) -0.001(2)
C34 0.068(3) 0.097(3) 0.055(3) 0.018(2) 0.025(2) 0.005(2)
C35 0.082(3) 0.060(2) 0.083(3) 0.008(2) 0.035(3) -0.016(2)
C36 0.061(2) 0.046(2) 0.061(2) -0.0048(16) 0.0186(19) -0.0040(17)
C37 0.0388(17) 0.0325(15) 0.0412(17) -0.0006(12) 0.0014(13) 0.0023(12)
C38 0.046(2) 0.059(2) 0.045(2) 0.0060(15) 0.0095(16) 0.0105(16)
C39 0.0403(19) 0.057(2) 0.067(3) 0.0026(18) 0.0053(17) 0.0096(16)
C40 0.050(2) 0.050(2) 0.058(2) 0.0016(16) -0.0096(18) 0.0079(16)
C41 0.058(2) 0.056(2) 0.042(2) 0.0017(16) -0.0016(17) 0.0100(17)
C42 0.0436(19) 0.0508(19) 0.0391(18) -0.0004(14) 0.0051(15) 0.0065(15)

loop_
_atom_type_symbol
_atom_type_description
_atom_type_scat_dispersion_real
_atom_type_scat_dispersion_imag
_atom_type_scat_source
C C 0.0033 0.0016 'International Tables Vol C Tables 4.2.6.8 and 6.1.1.4'
H H 0.0000 0.0000 'International Tables Vol C Tables 4.2.6.8 and 6.1.1.4'
O O 0.0106 0.0060 'International Tables Vol C Tables 4.2.6.8 and 6.1.1.4'
P P 0.1023 0.0942 'International Tables Vol C Tables 4.2.6.8 and 6.1.1.4'
Ru Ru -1.2594 0.8363 'International Tables Vol C Tables 4.2.6.8 and 6.1.1.4'

loop_
_geom_angle_atom_site_label_1
_geom_angle_atom_site_label_2
_geom_angle_atom_site_label_3
_geom_angle
C5 Ru1 C4 89.47(18)
C5 Ru1 O4 172.67(14)
C4 Ru1 O4 96.91(14)
C5 Ru1 O2 88.88(15)
C4 Ru1 O2 172.93(13)
O4 Ru1 O2 84.35(11)
C5 Ru1 P1 95.81(11)
C4 Ru1 P1 94.06(11)
O4 Ru1 P1 87.37(7)
O2 Ru1 P1 92.95(7)
C5 Ru1 Ru2 92.89(11)
C4 Ru1 Ru2 91.23(11)
O4 Ru1 Ru2 83.41(7)
O2 Ru1 Ru2 81.99(7)
P1 Ru1 Ru2 169.86(2)
C3 Ru2 C6 90.3(2)
C3 Ru2 O3 89.61(18)
C6 Ru2 O3 176.65(12)
C3 Ru2 O1 173.10(16)
C6 Ru2 O1 95.79(14)
O3 Ru2 O1 84.08(11)
C3 Ru2 P2 95.56(12)
C6 Ru2 P2 91.12(11)
O3 Ru2 P2 92.22(7)
O1 Ru2 P2 87.48(7)
C3 Ru2 Ru1 93.07(12)
C6 Ru2 Ru1 94.44(10)
O3 Ru2 Ru1 82.21(7)
O1 Ru2 Ru1 83.35(6)
P2 Ru2 Ru1 169.70(2)
C1 O1 Ru2 120.9(2)
O1 C1 O2 127.4(3)
O1 C1 H1A 116.3
O2 C1 H1A 116.3
C1 O2 Ru1 122.1(2)
C2 O3 Ru2 121.7(2)
O4 C2 O3 127.7(4)
O4 C2 H2A 116.2
O3 C2 H2A 116.2
C2 O4 Ru1 120.7(2)
O6 C3 Ru2 177.8(5)
O5 C4 Ru1 176.5(4)
O7 C5 Ru1 178.1(4)
O8 C6 Ru2 178.3(4)
C7 P1 C13 105.47(15)
C7 P1 C19 101.71(15)
C13 P1 C19 101.93(16)
C7 P1 Ru1 113.66(11)
C13 P1 Ru1 116.15(11)
C19 P1 Ru1 116.15(11)
C8 C7 C12 118.5(4)
C8 C7 P1 123.5(3)
C12 C7 P1 117.9(3)
C7 C8 C9 119.1(5)
C7 C8 H8A 120.4
C9 C8 H8A 120.4
C10 C9 C8 122.1(5)
C10 C9 H9A 119.0
C8 C9 H9A 119.0
C9 C10 C11 119.6(5)
C9 C10 H10A 120.2
C11 C10 H10A 120.2
C10 C11 C12 119.5(5)
C10 C11 H11A 120.3
C12 C11 H11A 120.3
C7 C12 C11 121.0(4)
C7 C12 H12A 119.5
C11 C12 H12A 119.5
C14 C13 C18 119.1(3)
C14 C13 P1 118.5(3)
C18 C13 P1 122.4(3)
C13 C14 C15 119.9(4)
C13 C14 H14A 120.0
C15 C14 H14A 120.0
C16 C15 C14 119.3(5)
C16 C15 H15A 120.3
C14 C15 H15A 120.3
C17 C16 C15 120.7(4)
C17 C16 H16A 119.7
C15 C16 H16A 119.7
C16 C17 C18 119.9(5)
C16 C17 H17A 120.0
C18 C17 H17A 120.0
C17 C18 C13 121.1(4)
C17 C18 H18A 119.5
C13 C18 H18A 119.5
C24 C19 C20 119.2(3)
C24 C19 P1 120.3(3)
C20 C19 P1 120.4(3)
C19 C20 C21 119.7(4)
C19 C20 H20A 120.2
C21 C20 H20A 120.2
C22 C21 C20 119.7(4)
C22 C21 H21A 120.1
C20 C21 H21A 120.1
C23 C22 C21 120.8(4)
C23 C22 H22A 119.6
C21 C22 H22A 119.6
C22 C23 C24 120.1(4)
C22 C23 H23A 120.0
C24 C23 H23A 120.0
C19 C24 C23 120.5(3)
C19 C24 H24A 119.7
C23 C24 H24A 119.7
C25 P2 C31 103.97(15)
C25 P2 C37 102.90(15)
C31 P2 C37 102.93(15)
C25 P2 Ru2 117.84(11)
C31 P2 Ru2 114.79(10)
C37 P2 Ru2 112.66(10)
C26 C25 C30 119.2(3)
C26 C25 P2 122.3(3)
C30 C25 P2 118.4(3)
C25 C26 C27 120.7(4)
C25 C26 H26A 119.7
C27 C26 H26A 119.7
C28 C27 C26 119.8(4)
C28 C27 H27A 120.1
C26 C27 H27A 120.1
C29 C28 C27 120.4(4)
C29 C28 H28A 119.8
C27 C28 H28A 119.8
C28 C29 C30 120.5(4)
C28 C29 H29A 119.7
C30 C29 H29A 119.7
C25 C30 C29 119.3(4)
C25 C30 H30A 120.3
C29 C30 H30A 120.3
C36 C31 C32 118.9(3)
C36 C31 P2 118.9(3)
C32 C31 P2 122.1(3)
C33 C32 C31 120.0(4)
C33 C32 H32A 120.0
C31 C32 H32A 120.0
C34 C33 C32 120.7(4)
C34 C33 H33A 119.7
C32 C33 H33A 119.7
C33 C34 C35 120.5(4)
C33 C34 H34A 119.7
C35 C34 H34A 119.7
C34 C35 C36 119.3(4)
C34 C35 H35A 120.3
C36 C35 H35A 120.3
C31 C36 C35 120.5(4)
C31 C36 H36A 119.8
C35 C36 H36A 119.8
C42 C37 C38 118.2(3)
C42 C37 P2 119.2(2)
C38 C37 P2 122.6(3)
C39 C38 C37 120.8(3)
C39 C38 H38A 119.6
C37 C38 H38A 119.6
C40 C39 C38 120.3(4)
C40 C39 H39A 119.8
C38 C39 H39A 119.8
C41 C40 C39 119.9(3)
C41 C40 H40A 120.1
C39 C40 H40A 120.1
C40 C41 C42 120.2(3)
C40 C41 H41A 119.9
C42 C41 H41A 119.9
C37 C42 C41 120.6(3)
C37 C42 H42A 119.7
C41 C42 H42A 119.7

loop_
_geom_bond_atom_site_label_1
_geom_bond_atom_site_label_2
_geom_bond_distance
Ru1 C5 1.835(4)
Ru1 C4 1.838(4)
Ru1 O4 2.114(2)
Ru1 O2 2.136(2)
Ru1 P1 2.4551(8)
Ru1 Ru2 2.7201(3)
Ru2 C3 1.829(4)
Ru2 C6 1.833(4)
Ru2 O3 2.124(3)
Ru2 O1 2.126(2)
Ru2 P2 2.4382(8)
O1 C1 1.243(4)
C1 O2 1.252(4)
C1 H1A 0.9300
O3 C2 1.260(5)
C2 O4 1.248(4)
C2 H2A 0.9300
C3 O6 1.156(5)
O5 C4 1.138(4)
C5 O7 1.144(4)
C6 O8 1.136(4)
P1 C7 1.819(3)
P1 C13 1.834(3)
P1 C19 1.837(3)
C7 C8 1.355(5)
C7 C12 1.379(5)
C8 C9 1.400(6)
C8 H8A 0.9300
C9 C10 1.331(8)
C9 H9A 0.9300
C10 C11 1.352(8)
C10 H10A 0.9300
C11 C12 1.392(6)
C11 H11A 0.9300
C12 H12A 0.9300
C13 C14 1.379(5)
C13 C18 1.380(5)
C14 C15 1.404(6)
C14 H14A 0.9300
C15 C16 1.375(8)
C15 H15A 0.9300
C16 C17 1.365(7)
C16 H16A 0.9300
C17 C18 1.372(5)
C17 H17A 0.9300
C18 H18A 0.9300
C19 C24 1.378(5)
C19 C20 1.379(5)
C20 C21 1.403(5)
C20 H20A 0.9300
C21 C22 1.370(6)
C21 H21A 0.9300
C22 C23 1.350(6)
C22 H22A 0.9300
C23 C24 1.389(5)
C23 H23A 0.9300
C24 H24A 0.9300
P2 C25 1.827(3)
P2 C31 1.830(3)
P2 C37 1.832(3)
C25 C26 1.368(5)
C25 C30 1.398(5)
C26 C27 1.391(6)
C26 H26A 0.9300
C27 C28 1.375(7)
C27 H27A 0.9300
C28 C29 1.353(6)
C28 H28A 0.9300
C29 C30 1.400(5)
C29 H29A 0.9300
C30 H30A 0.9300
C31 C36 1.381(5)
C31 C32 1.387(5)
C32 C33 1.380(5)
C32 H32A 0.9300
C33 C34 1.348(6)
C33 H33A 0.9300
C34 C35 1.383(6)
C34 H34A 0.9300
C35 C36 1.384(5)
C35 H35A 0.9300
C36 H36A 0.9300
C37 C42 1.382(4)
C37 C38 1.384(5)
C38 C39 1.375(5)
C38 H38A 0.9300
C39 C40 1.370(5)
C39 H39A 0.9300
C40 C41 1.361(5)
C40 H40A 0.9300
C41 C42 1.386(5)
C41 H41A 0.9300
C42 H42A 0.9300
